data_7221902
loop_
_publ_author_name
'Shankar, Deval sathiyashivan'
'Shankar, Bhaskaran'
'Rajakannu, Palanisamy'
'Vishnoi, Pratap'
'Masram, Dhanraj T.'
'Malaichamy, Sathiyendiran'

_publ_section_title
;
 Steric group enforced aromatic cyclic trimer conformer in tripodal
 molecules
;
_journal_name_full 'RSC Adv.'
_journal_paper_doi 10.1039/C5RA05151G
_journal_year 2015
_chemical_formula_moiety 'C48 H42 N6 O3'
_chemical_formula_sum 'C48 H42 N6 O3'
_chemical_formula_weight 750.87
_space_group_crystal_system triclinic
_space_group_IT_number 2
_space_group_name_Hall '-P 1'
_space_group_name_H-M_alt 'P -1'
_symmetry_space_group_name_Hall '-P 1'
_symmetry_space_group_name_H-M 'P -1'
_atom_sites_solution_hydrogens geom
_audit_creation_method SHELXL-2014/7
_audit_update_record
;
2015-08-20 deposited with the CCDC.
2015-08-25 downloaded from the CCDC.
;
_cell_angle_alpha 65.252(13)
_cell_angle_beta 69.867(14)
_cell_angle_gamma 79.935(17)
_cell_formula_units_Z 2
_cell_length_a 11.134(3)
_cell_length_b 14.065(3)
_cell_length_c 16.033(3)
_cell_measurement_reflns_used 2983
_cell_measurement_temperature 120(2)
_cell_measurement_theta_max 25.0
_cell_measurement_theta_min 2.6
_cell_volume 2139.5(9)
_computing_cell_refinement 'CrystalClear-SM Expert 2.0 r4'
_computing_data_collection 'CrystalClear-SM Expert 2.0 r4 (Rigaku, 2009)'
_computing_data_reduction 'CrystalClear-SM Expert 2.0 r4'
_computing_molecular_graphics 'CrystalStructure 4.0 (Rigaku, 2010)'
_computing_publication_material 'CrystalStructure 4.0'
_computing_structure_refinement 'SHELXL-2014/7 (Sheldrick, 2014)'
_computing_structure_solution 'SHELXL-2014/7 (Sheldrick, 2014)'
_diffrn_ambient_temperature 120(2)
_diffrn_measured_fraction_theta_full 0.988
_diffrn_measured_fraction_theta_max 0.988
_diffrn_measurement_device_type 'Rigaku Saturn724+ (2x2 bin mode)'
_diffrn_measurement_method 'profile data from \w-scans'
_diffrn_radiation_type MoK\a
_diffrn_radiation_wavelength 0.71075
_diffrn_reflns_av_R_equivalents 0.0301
_diffrn_reflns_av_unetI/netI 0.0432
_diffrn_reflns_laue_measured_fraction_full 0.988
_diffrn_reflns_laue_measured_fraction_max 0.988
_diffrn_reflns_limit_h_max 12
_diffrn_reflns_limit_h_min -13
_diffrn_reflns_limit_k_max 16
_diffrn_reflns_limit_k_min -12
_diffrn_reflns_limit_l_max 19
_diffrn_reflns_limit_l_min -19
_diffrn_reflns_number 16232
_diffrn_reflns_point_group_measured_fraction_full 0.988
_diffrn_reflns_point_group_measured_fraction_max 0.988
_diffrn_reflns_theta_full 25.023
_diffrn_reflns_theta_max 25.023
_diffrn_reflns_theta_min 2.475
_diffrn_source 'Sealed Tube'
_exptl_absorpt_coefficient_mu 0.074
_exptl_absorpt_correction_T_max 1.000
_exptl_absorpt_correction_T_min 0.770
_exptl_absorpt_correction_type multi-scan
_exptl_absorpt_process_details 'NUMABS (Rigaku, 1999)'
_exptl_crystal_colour 'pale yellow'
_exptl_crystal_density_diffrn 1.166
_exptl_crystal_description prism
_exptl_crystal_F_000 792
_exptl_crystal_size_max 0.300
_exptl_crystal_size_mid 0.200
_exptl_crystal_size_min 0.120
_refine_diff_density_max 0.269
_refine_diff_density_min -0.233
_refine_diff_density_rms 0.061
_refine_ls_extinction_coef 0.013(2)
_refine_ls_extinction_expression Fc^*^=kFc[1+0.001xFc^2^\l^3^/sin(2\q)]^-1/4^
_refine_ls_extinction_method 'SHELXL-2014/7 (Sheldrick 2014'
_refine_ls_goodness_of_fit_ref 1.112
_refine_ls_hydrogen_treatment constr
_refine_ls_matrix_type full
_refine_ls_number_parameters 561
_refine_ls_number_reflns 7463
_refine_ls_number_restraints 182
_refine_ls_restrained_S_all 1.103
_refine_ls_R_factor_all 0.0890
_refine_ls_R_factor_gt 0.0778
_refine_ls_shift/su_max 0.000
_refine_ls_shift/su_mean 0.000
_refine_ls_structure_factor_coef Fsqd
_refine_ls_weighting_details 'w=1/[\s^2^(Fo^2^)+(0.0960P)^2^+1.2692P] where P=(Fo^2^+2Fc^2^)/3'
_refine_ls_weighting_scheme calc
_refine_ls_wR_factor_gt 0.2045
_refine_ls_wR_factor_ref 0.2137
_reflns_Friedel_coverage 0.000
_reflns_number_gt 6301
_reflns_number_total 7463
_reflns_threshold_expression 'I > 2\s(I)'
_cod_data_source_file c5ra05151g2.cif
_cod_data_source_block compound1
_cod_depositor_comments
;
The following automatic conversions were performed:

'_exptl_absorpt_correction_type' value 'Multi-scan' changed to
'multi-scan' according to
/usr/data/users/saulius/crontab/automatic-downloads/rss-feeds/RSC/lib/dictionaries/cif_core.dic
dictionary named 'cif_core.dic' version 2.4.2 from 2011-04-26.

Automatic conversion script
Id: cif_fix_values 3271 2015-04-21 07:52:19Z andrius 
;
_cod_database_code 7221902
_shelx_shelxl_version_number 2014/7
_shelx_space_group_comment
;
The symmetry employed for this shelxl refinement is uniquely defined
by the following loop, which should always be used as a source of
symmetry information in preference to the above space-group names.
They are only intended as comments.
;
_shelx_estimated_absorpt_t_min 0.978
_shelx_estimated_absorpt_t_max 0.991

loop_
_space_group_symop_operation_xyz
'x, y, z'
'-x, -y, -z'

loop_
_atom_site_label
_atom_site_type_symbol
_atom_site_fract_x
_atom_site_fract_y
_atom_site_fract_z
_atom_site_U_iso_or_equiv
_atom_site_adp_type
_atom_site_occupancy
_atom_site_site_symmetry_order
_atom_site_calc_flag
_atom_site_refinement_flags_posn
_atom_site_refinement_flags_adp
_atom_site_refinement_flags_occupancy
_atom_site_disorder_assembly
_atom_site_disorder_group
C48 C 0.2202(3) 0.4403(2) 0.5499(2) 0.0403(6) Uani 1 1 d . . . . .
H48A H 0.1594 0.4802 0.5861 0.048 Uiso 1 1 calc R U . . .
H48B H 0.2963 0.4832 0.5080 0.048 Uiso 1 1 calc R U . . .
N1 N 0.1590(2) 0.42375(17) 0.48863(16) 0.0387(5) Uani 1 1 d . . . . .
O2 O 0.3621(2) 0.57859(17) 0.35437(16) 0.0573(6) Uani 1 1 d . . . . .
C6 C 0.2610(2) 0.33875(19) 0.62082(19) 0.0351(6) Uani 1 1 d . . . . .
N2 N 0.1129(2) 0.43945(19) 0.35683(18) 0.0465(6) Uani 1 1 d . . . . .
C4 C 0.3611(2) 0.2747(2) 0.5854(2) 0.0354(6) Uani 1 1 d . . . . .
C5 C 0.2009(2) 0.3085(2) 0.7201(2) 0.0364(6) Uani 1 1 d . . . . .
N3 N 0.4584(2) 0.01277(17) 0.62253(16) 0.0389(5) Uani 1 1 d . . . . .
C3 C 0.3960(2) 0.17946(19) 0.65037(19) 0.0340(6) Uani 1 1 d . . . . .
C1 C 0.2371(2) 0.2135(2) 0.78424(19) 0.0361(6) Uani 1 1 d . . . . .
C9 C 0.3774(3) 0.0457(2) 0.8196(2) 0.0408(6) Uani 1 1 d . . . . .
H9A H 0.4127 -0.0034 0.7866 0.049 Uiso 1 1 calc R U . . .
H9B H 0.3021 0.0135 0.8750 0.049 Uiso 1 1 calc R U . . .
N5 N 0.0347(2) 0.15694(18) 0.92125(17) 0.0445(6) Uani 1 1 d . . . . .
C27 C 0.0350(3) 0.3658(2) 0.4381(2) 0.0435(7) Uani 1 1 d . . . . .
C39 C 0.3475(3) 0.0009(2) 0.60641(19) 0.0388(6) Uani 1 1 d . . . . .
N4 N 0.4471(3) -0.15981(19) 0.66102(19) 0.0526(7) Uani 1 1 d . . . . .
O1 O 0.7091(2) -0.0347(2) 0.65816(19) 0.0649(7) Uani 1 1 d . . . . .
C2 C 0.3349(2) 0.1478(2) 0.75026(19) 0.0355(6) Uani 1 1 d . . . . .
C7 C 0.1014(3) 0.3811(2) 0.7584(2) 0.0428(7) Uani 1 1 d . . . . .
H7A H 0.0451 0.3392 0.8228 0.051 Uiso 1 1 calc R U . . .
H7B H 0.0477 0.4155 0.7150 0.051 Uiso 1 1 calc R U . . .
C29 C 0.1839(3) 0.4727(2) 0.3899(2) 0.0422(7) Uani 1 1 d . . . . .
C28 C 0.0611(3) 0.3552(2) 0.5211(2) 0.0396(6) Uani 1 1 d . . . . .
C15 C -0.0148(3) 0.0979(2) 0.8904(2) 0.0417(7) Uani 1 1 d . . . . .
C13 C 0.5033(3) 0.1103(2) 0.6135(2) 0.0404(6) Uani 1 1 d . . . . .
H13A H 0.5482 0.1505 0.5448 0.048 Uiso 1 1 calc R U . . .
H13B H 0.5657 0.0922 0.6498 0.048 Uiso 1 1 calc R U . . .
C14 C 0.1710(3) 0.1807(2) 0.8921(2) 0.0448(7) Uani 1 1 d . . . . .
H14A H 0.2168 0.1180 0.9272 0.054 Uiso 1 1 calc R U . . .
H14B H 0.1767 0.2377 0.9113 0.054 Uiso 1 1 calc R U . . .
C38 C 0.3421(3) -0.1067(2) 0.6316(2) 0.0473(7) Uani 1 1 d . . . . .
C11 C 0.4328(3) 0.3124(2) 0.4775(2) 0.0395(6) Uani 1 1 d . . . . .
H11A H 0.4559 0.2514 0.4586 0.047 Uiso 1 1 calc R U . . .
H11B H 0.3757 0.3605 0.4410 0.047 Uiso 1 1 calc R U . . .
C40 C 0.5141(3) -0.0859(2) 0.6538(2) 0.0445(7) Uani 1 1 d . . . . .
C26 C -0.0609(3) 0.3072(2) 0.4458(2) 0.0484(8) Uani 1 1 d . . . . .
H26 H -0.0794 0.3134 0.3900 0.058 Uiso 1 1 calc R U . . .
C20 C 0.0416(3) 0.0375(2) 0.8357(2) 0.0445(7) Uani 1 1 d . . . . .
H20 H 0.1319 0.0320 0.8093 0.053 Uiso 1 1 calc R U . . .
C34 C 0.2553(3) 0.0713(2) 0.5717(2) 0.0456(7) Uani 1 1 d . . . . .
H34 H 0.2585 0.1443 0.5551 0.055 Uiso 1 1 calc R U . . .
N6 N -0.1800(3) 0.1659(2) 0.98358(19) 0.0580(7) Uani 1 1 d . . . . .
C25 C -0.1277(3) 0.2405(2) 0.5362(3) 0.0510(8) Uani 1 1 d . . . . .
H25 H -0.1929 0.2001 0.5428 0.061 Uiso 1 1 calc R U . . .
C19 C -0.0401(3) -0.0139(3) 0.8218(2) 0.0501(7) Uani 1 1 d . . . . .
H19 H -0.0046 -0.0564 0.7856 0.060 Uiso 1 1 calc R U . . .
C16 C -0.1488(3) 0.1048(2) 0.9291(2) 0.0508(8) Uani 1 1 d . . . . .
C17 C -0.2285(3) 0.0537(3) 0.9121(2) 0.0575(9) Uani 1 1 d . . . . .
H17 H -0.3189 0.0599 0.9366 0.069 Uiso 1 1 calc R U . . .
C24 C -0.1011(3) 0.2315(2) 0.6185(2) 0.0491(7) Uani 1 1 d . . . . .
H24 H -0.1494 0.1854 0.6799 0.059 Uiso 1 1 calc R U . . .
C23 C -0.0065(3) 0.2878(2) 0.6129(2) 0.0451(7) Uani 1 1 d . . . . .
H23 H 0.0117 0.2808 0.6689 0.054 Uiso 1 1 calc R U . . .
C37 C 0.1585(3) 0.0310(3) 0.5622(3) 0.0560(8) Uani 1 1 d . . . . .
H37 H 0.0941 0.0772 0.5382 0.067 Uiso 1 1 calc R U . . .
C41 C 0.6343(3) -0.1124(3) 0.6756(2) 0.0535(8) Uani 1 1 d . . . . .
C18 C -0.1720(3) -0.0058(3) 0.8587(2) 0.0553(8) Uani 1 1 d . . . . .
H18 H -0.2243 -0.0423 0.8468 0.066 Uiso 1 1 calc R U . . .
C35 C 0.1533(3) -0.0767(3) 0.5871(3) 0.0601(9) Uani 1 1 d . . . . .
H35 H 0.0852 -0.1019 0.5799 0.072 Uiso 1 1 calc R U . . .
C8 C 0.1621(3) 0.4646(3) 0.7664(3) 0.0589(9) Uani 1 1 d . . . . .
H8A H 0.0948 0.5095 0.7914 0.088 Uiso 1 1 calc R U . . .
H8B H 0.2140 0.4309 0.8104 0.088 Uiso 1 1 calc R U . . .
H8C H 0.2167 0.5072 0.7026 0.088 Uiso 1 1 calc R U . . .
C12 C 0.5539(3) 0.3685(2) 0.4512(2) 0.0516(8) Uani 1 1 d . . . . .
H12A H 0.5969 0.3912 0.3817 0.077 Uiso 1 1 calc R U . . .
H12B H 0.5314 0.4297 0.4686 0.077 Uiso 1 1 calc R U . . .
H12C H 0.6115 0.3207 0.4862 0.077 Uiso 1 1 calc R U . . .
C36 C 0.2429(3) -0.1453(3) 0.6212(3) 0.0582(9) Uani 1 1 d . . . . .
H36 H 0.2386 -0.2181 0.6377 0.070 Uiso 1 1 calc R U . . .
C10 C 0.4789(3) 0.0614(3) 0.8570(2) 0.0503(8) Uani 1 1 d . . . . .
H10A H 0.5032 -0.0063 0.9013 0.075 Uiso 1 1 calc R U . . .
H10B H 0.5544 0.0919 0.8026 0.075 Uiso 1 1 calc R U . . .
H10C H 0.4439 0.1088 0.8910 0.075 Uiso 1 1 calc R U . . .
C30 C 0.2754(3) 0.5536(2) 0.3238(2) 0.0493(7) Uani 1 1 d . . . . .
C21 C -0.0692(4) 0.1940(3) 0.9776(2) 0.0539(8) Uani 1 1 d . . . . .
C31 C 0.2905(4) 0.6161(3) 0.2305(3) 0.0706(10) Uani 1 1 d . . . . .
H31 H 0.2415 0.6167 0.1921 0.085 Uiso 1 1 calc R U . . .
C33 C 0.4342(4) 0.6562(3) 0.2766(3) 0.0648(10) Uani 1 1 d . . . . .
H33 H 0.5029 0.6878 0.2765 0.078 Uiso 1 1 calc R U . . .
C43 C 0.8130(4) -0.1850(4) 0.7099(3) 0.0866(14) Uani 1 1 d . . . . .
H43 H 0.8768 -0.2354 0.7301 0.104 Uiso 1 1 calc R U . . .
C32 C 0.3936(4) 0.6806(3) 0.2009(3) 0.0762(11) Uani 1 1 d . . . . .
H32 H 0.4278 0.7322 0.1383 0.091 Uiso 1 1 calc R U . . .
C44 C 0.8182(4) -0.0815(4) 0.6791(3) 0.0815(13) Uani 1 1 d . . . . .
H44 H 0.8879 -0.0459 0.6727 0.098 Uiso 1 1 calc R U . . .
C42 C 0.6944(4) -0.2064(3) 0.7070(3) 0.0812(12) Uani 1 1 d . . . . .
H42 H 0.6641 -0.2730 0.7237 0.097 Uiso 1 1 calc R U . . .
O3 O 0.0252(9) 0.2966(8) 1.0174(7) 0.076(2) Uani 0.633(13) 1 d . U P A 1
C22 C -0.069(2) 0.2595(17) 1.0333(19) 0.066(3) Uani 0.633(13) 1 d . U P A 1
C45 C -0.1682(7) 0.2696(8) 1.1026(7) 0.079(3) Uani 0.633(13) 1 d . U P A 1
H45 H -0.2509 0.2424 1.1259 0.095 Uiso 0.633(13) 1 calc R U P A 1
C47 C -0.0050(12) 0.3465(14) 1.0838(14) 0.074(3) Uani 0.633(13) 1 d . U P A 1
H47 H 0.0516 0.3849 1.0899 0.089 Uiso 0.633(13) 1 calc R U P A 1
C46 C -0.1220(10) 0.3301(9) 1.1333(7) 0.093(3) Uani 0.633(13) 1 d . U P A 1
H46 H -0.1691 0.3550 1.1825 0.112 Uiso 0.633(13) 1 calc R U P A 1
O3A O 0.0560(17) 0.2773(16) 1.0451(15) 0.093(4) Uani 0.367(13) 1 d . U P A 2
C22A C -0.065(4) 0.244(3) 1.024(3) 0.063(4) Uani 0.367(13) 1 d . U P A 2
C45A C -0.1426(13) 0.3319(11) 1.0452(11) 0.064(3) Uani 0.367(13) 1 d . U P A 2
H45A H -0.2208 0.3521 1.0298 0.077 Uiso 0.367(13) 1 calc R U P A 2
C47A C 0.030(3) 0.351(3) 1.087(3) 0.100(5) Uani 0.367(13) 1 d . U P A 2
H47A H 0.0832 0.3734 1.1102 0.120 Uiso 0.367(13) 1 calc R U P A 2
C46A C -0.107(2) 0.3842(15) 1.0855(15) 0.098(4) Uani 0.367(13) 1 d . U P A 2
H46A H -0.1592 0.4340 1.1093 0.118 Uiso 0.367(13) 1 calc R U P A 2

loop_
_atom_site_aniso_label
_atom_site_aniso_U_11
_atom_site_aniso_U_22
_atom_site_aniso_U_33
_atom_site_aniso_U_23
_atom_site_aniso_U_13
_atom_site_aniso_U_12
C48 0.0434(16) 0.0366(14) 0.0491(16) -0.0198(13) -0.0199(13) -0.0009(12)
N1 0.0403(13) 0.0347(12) 0.0476(13) -0.0171(10) -0.0203(11) 0.0000(10)
O2 0.0663(15) 0.0468(12) 0.0587(13) -0.0075(10) -0.0285(12) -0.0156(11)
C6 0.0375(14) 0.0313(13) 0.0464(15) -0.0188(12) -0.0190(12) -0.0031(11)
N2 0.0536(15) 0.0411(13) 0.0524(15) -0.0177(12) -0.0280(13) 0.0033(11)
C4 0.0306(13) 0.0357(14) 0.0463(15) -0.0193(12) -0.0116(12) -0.0081(11)
C5 0.0336(14) 0.0376(14) 0.0472(15) -0.0214(12) -0.0164(12) -0.0018(11)
N3 0.0380(13) 0.0333(12) 0.0459(13) -0.0182(10) -0.0095(10) -0.0020(9)
C3 0.0279(13) 0.0331(13) 0.0469(15) -0.0196(12) -0.0120(11) -0.0036(10)
C1 0.0344(14) 0.0392(14) 0.0430(15) -0.0205(12) -0.0151(12) -0.0028(11)
C9 0.0350(15) 0.0421(15) 0.0456(16) -0.0178(13) -0.0124(12) -0.0002(12)
N5 0.0448(14) 0.0408(13) 0.0414(13) -0.0160(11) -0.0068(11) 0.0014(10)
C27 0.0456(17) 0.0373(15) 0.0565(18) -0.0228(14) -0.0245(14) 0.0077(12)
C39 0.0376(15) 0.0406(15) 0.0400(14) -0.0203(12) -0.0051(12) -0.0069(12)
N4 0.0520(16) 0.0391(13) 0.0618(16) -0.0245(12) -0.0043(13) -0.0031(12)
O1 0.0442(13) 0.0746(16) 0.0957(18) -0.0500(15) -0.0324(13) 0.0170(11)
C2 0.0314(14) 0.0343(14) 0.0463(15) -0.0173(12) -0.0150(12) -0.0036(11)
C7 0.0439(16) 0.0393(15) 0.0461(16) -0.0203(13) -0.0123(13) 0.0036(12)
C29 0.0482(17) 0.0345(14) 0.0488(16) -0.0168(13) -0.0221(14) 0.0039(12)
C28 0.0401(15) 0.0334(13) 0.0541(17) -0.0198(13) -0.0238(13) 0.0045(11)
C15 0.0370(15) 0.0415(15) 0.0403(15) -0.0120(12) -0.0099(12) -0.0004(12)
C13 0.0351(15) 0.0356(14) 0.0485(16) -0.0154(12) -0.0096(12) -0.0054(11)
C14 0.0478(17) 0.0479(16) 0.0425(16) -0.0197(13) -0.0171(13) 0.0018(13)
C38 0.0414(16) 0.0461(16) 0.0543(18) -0.0291(14) -0.0010(14) -0.0045(13)
C11 0.0391(15) 0.0338(14) 0.0444(15) -0.0163(12) -0.0094(12) -0.0022(11)
C40 0.0436(16) 0.0403(15) 0.0470(16) -0.0214(13) -0.0065(13) 0.0014(13)
C26 0.0483(18) 0.0452(16) 0.069(2) -0.0290(16) -0.0349(16) 0.0078(14)
C20 0.0369(15) 0.0474(16) 0.0462(16) -0.0164(14) -0.0103(13) -0.0030(12)
C34 0.0442(17) 0.0476(17) 0.0522(17) -0.0260(14) -0.0136(14) -0.0045(13)
N6 0.0505(17) 0.0589(17) 0.0458(15) -0.0155(13) -0.0036(12) 0.0084(13)
C25 0.0413(17) 0.0458(17) 0.078(2) -0.0287(16) -0.0267(16) 0.0002(13)
C19 0.0461(18) 0.0563(18) 0.0497(17) -0.0176(15) -0.0187(14) -0.0049(14)
C16 0.0438(17) 0.0519(18) 0.0411(16) -0.0089(14) -0.0091(14) 0.0051(14)
C17 0.0370(17) 0.073(2) 0.0459(17) -0.0068(16) -0.0129(14) -0.0044(16)
C24 0.0388(16) 0.0477(17) 0.0627(19) -0.0215(15) -0.0165(15) -0.0032(13)
C23 0.0400(16) 0.0482(16) 0.0522(17) -0.0210(14) -0.0183(14) -0.0009(13)
C37 0.0458(18) 0.071(2) 0.068(2) -0.0408(18) -0.0198(16) -0.0031(16)
C41 0.0451(18) 0.0535(18) 0.0589(19) -0.0259(16) -0.0115(15) 0.0073(15)
C18 0.0435(18) 0.067(2) 0.0504(18) -0.0122(16) -0.0164(15) -0.0136(15)
C35 0.0431(18) 0.072(2) 0.083(2) -0.052(2) -0.0066(17) -0.0138(16)
C8 0.070(2) 0.0519(19) 0.065(2) -0.0355(17) -0.0169(18) -0.0014(16)
C12 0.0455(17) 0.0429(16) 0.0587(19) -0.0178(15) -0.0060(15) -0.0073(13)
C36 0.0471(19) 0.0552(19) 0.079(2) -0.0425(18) -0.0001(17) -0.0156(15)
C10 0.0445(17) 0.0536(18) 0.0523(18) -0.0150(15) -0.0219(14) 0.0000(14)
C30 0.059(2) 0.0435(16) 0.0508(18) -0.0188(14) -0.0226(15) -0.0017(14)
C21 0.067(2) 0.0463(17) 0.0366(16) -0.0170(14) -0.0042(15) 0.0049(16)
C31 0.089(3) 0.072(2) 0.055(2) -0.0179(18) -0.027(2) -0.019(2)
C33 0.076(2) 0.0491(19) 0.061(2) -0.0063(16) -0.0187(19) -0.0254(17)
C43 0.068(3) 0.093(3) 0.089(3) -0.032(3) -0.035(2) 0.037(2)
C32 0.089(3) 0.068(2) 0.060(2) -0.0109(19) -0.011(2) -0.031(2)
C44 0.057(2) 0.108(4) 0.102(3) -0.061(3) -0.042(2) 0.032(2)
C42 0.072(3) 0.062(2) 0.090(3) -0.020(2) -0.027(2) 0.023(2)
O3 0.084(5) 0.081(5) 0.078(4) -0.055(4) -0.013(3) -0.002(3)
C22 0.096(6) 0.061(7) 0.054(5) -0.042(4) -0.014(4) 0.000(5)
C45 0.077(4) 0.093(6) 0.082(6) -0.066(5) 0.001(4) -0.010(4)
C47 0.078(6) 0.077(5) 0.088(6) -0.052(4) -0.021(5) -0.010(5)
C46 0.121(6) 0.090(6) 0.069(5) -0.055(5) 0.015(5) -0.032(5)
O3A 0.082(7) 0.079(7) 0.109(10) -0.035(7) -0.014(6) -0.016(5)
C22A 0.075(8) 0.051(10) 0.051(11) -0.021(6) -0.012(7) 0.011(7)
C45A 0.083(7) 0.062(7) 0.066(7) -0.047(6) -0.029(6) 0.028(5)
C47A 0.119(12) 0.103(11) 0.092(10) -0.038(8) -0.041(11) -0.017(11)
C46A 0.131(11) 0.084(10) 0.102(11) -0.057(8) -0.042(9) 0.012(9)

loop_
_atom_type_symbol
_atom_type_description
_atom_type_scat_dispersion_real
_atom_type_scat_dispersion_imag
_atom_type_scat_source
C C 0.0033 0.0016 'International Tables Vol C Tables 4.2.6.8 and 6.1.1.4'
H H 0.0000 0.0000 'International Tables Vol C Tables 4.2.6.8 and 6.1.1.4'
N N 0.0061 0.0033 'International Tables Vol C Tables 4.2.6.8 and 6.1.1.4'
O O 0.0106 0.0060 'International Tables Vol C Tables 4.2.6.8 and 6.1.1.4'

loop_
_geom_angle_atom_site_label_1
_geom_angle_atom_site_label_2
_geom_angle_atom_site_label_3
_geom_angle
N1 C48 C6 113.2(2)
C29 N1 C28 106.2(2)
C29 N1 C48 128.0(2)
C28 N1 C48 125.8(2)
C33 O2 C30 106.8(3)
C5 C6 C4 120.2(2)
C5 C6 C48 120.5(2)
C4 C6 C48 119.3(2)
C29 N2 C27 104.9(2)
C3 C4 C6 119.4(2)
C3 C4 C11 120.7(2)
C6 C4 C11 119.8(2)
C1 C5 C6 119.8(2)
C1 C5 C7 119.9(2)
C6 C5 C7 120.2(2)
C40 N3 C39 106.2(2)
C40 N3 C13 126.7(2)
C39 N3 C13 127.1(2)
C4 C3 C2 120.7(2)
C4 C3 C13 120.0(2)
C2 C3 C13 119.3(2)
C5 C1 C2 120.8(2)
C5 C1 C14 119.6(2)
C2 C1 C14 119.6(2)
C2 C9 C10 112.5(2)
C21 N5 C15 105.9(3)
C21 N5 C14 127.8(3)
C15 N5 C14 126.1(2)
N2 C27 C28 110.5(2)
N2 C27 C26 129.5(3)
C28 C27 C26 120.0(3)
C34 C39 N3 133.1(3)
C34 C39 C38 121.4(3)
N3 C39 C38 105.5(2)
C40 N4 C38 104.9(2)
C44 O1 C41 107.0(3)
C3 C2 C1 119.1(2)
C3 C2 C9 119.7(2)
C1 C2 C9 121.2(2)
C5 C7 C8 112.2(2)
N2 C29 N1 113.1(3)
N2 C29 C30 119.9(3)
N1 C29 C30 127.1(3)
N1 C28 C23 132.7(3)
N1 C28 C27 105.4(3)
C23 C28 C27 121.9(3)
N5 C15 C20 133.1(3)
N5 C15 C16 106.1(3)
C20 C15 C16 120.8(3)
N3 C13 C3 113.5(2)
N5 C14 C1 113.3(2)
N4 C38 C36 129.5(3)
N4 C38 C39 110.3(3)
C36 C38 C39 120.2(3)
C12 C11 C4 112.1(2)
N4 C40 N3 113.1(3)
N4 C40 C41 120.4(3)
N3 C40 C41 126.5(3)
C25 C26 C27 118.2(3)
C19 C20 C15 116.7(3)
C37 C34 C39 117.2(3)
C21 N6 C16 105.2(3)
C26 C25 C24 121.0(3)
C20 C19 C18 122.5(3)
C17 C16 N6 129.6(3)
C17 C16 C15 121.0(3)
N6 C16 C15 109.4(3)
C18 C17 C16 117.7(3)
C23 C24 C25 121.9(3)
C24 C23 C28 116.9(3)
C34 C37 C35 121.4(3)
C42 C41 O1 110.0(3)
C42 C41 C40 130.0(4)
O1 C41 C40 119.9(3)
C17 C18 C19 121.3(3)
C36 C35 C37 121.4(3)
C35 C36 C38 118.4(3)
C31 C30 O2 109.3(3)
C31 C30 C29 130.1(3)
O2 C30 C29 120.6(3)
C22A C21 N6 120.6(18)
C22A C21 N5 125.8(18)
N6 C21 N5 113.4(3)
N6 C21 C22 118.9(10)
N5 C21 C22 127.7(10)
C30 C31 C32 106.6(3)
C32 C33 O2 109.7(3)
C44 C43 C42 107.6(4)
C33 C32 C31 107.6(3)
C43 C44 O1 109.8(4)
C41 C42 C43 105.6(4)
C22 O3 C47 104.5(12)
O3 C22 C45 118.5(12)
O3 C22 C21 118.7(17)
C45 C22 C21 122.7(18)
C22 C45 C46 102.1(10)
C46 C47 O3 107.2(8)
C47 C46 C45 107.7(8)
C47A O3A C22A 118.0(18)
C21 C22A C45A 134(3)
C21 C22A O3A 133(3)
C45A C22A O3A 88.9(18)
C46A C45A C22A 122.5(19)
O3A C47A C46A 100.2(18)
C45A C46A C47A 109.0(17)

loop_
_geom_bond_atom_site_label_1
_geom_bond_atom_site_label_2
_geom_bond_distance
C48 N1 1.480(3)
C48 C6 1.520(4)
N1 C29 1.381(4)
N1 C28 1.394(3)
O2 C33 1.367(4)
O2 C30 1.374(4)
C6 C5 1.400(4)
C6 C4 1.420(4)
N2 C29 1.324(4)
N2 C27 1.389(4)
C4 C3 1.400(4)
C4 C11 1.529(4)
C5 C1 1.398(4)
C5 C7 1.519(4)
N3 C40 1.376(4)
N3 C39 1.395(3)
N3 C13 1.475(3)
C3 C2 1.409(4)
C3 C13 1.520(4)
C1 C2 1.413(4)
C1 C14 1.523(4)
C9 C2 1.521(4)
C9 C10 1.532(4)
N5 C21 1.375(4)
N5 C15 1.389(4)
N5 C14 1.480(4)
C27 C28 1.401(4)
C27 C26 1.402(4)
C39 C34 1.387(4)
C39 C38 1.400(4)
N4 C40 1.327(4)
N4 C38 1.388(4)
O1 C44 1.355(4)
O1 C41 1.368(4)
C7 C8 1.522(4)
C29 C30 1.451(4)
C28 C23 1.397(4)
C15 C20 1.394(4)
C15 C16 1.408(4)
C38 C36 1.398(4)
C11 C12 1.524(4)
C40 C41 1.447(4)
C26 C25 1.378(5)
C20 C19 1.380(4)
C34 C37 1.380(4)
N6 C21 1.321(5)
N6 C16 1.392(4)
C25 C24 1.400(4)
C19 C18 1.385(4)
C16 C17 1.390(5)
C17 C18 1.368(5)
C24 C23 1.383(4)
C37 C35 1.402(5)
C41 C42 1.346(5)
C35 C36 1.350(5)
C30 C31 1.348(5)
C21 C22A 1.23(3)
C21 C22 1.530(12)
C31 C32 1.413(5)
C33 C32 1.329(5)
C43 C44 1.331(6)
C43 C42 1.425(6)
O3 C22 1.15(3)
O3 C47 1.426(15)
C22 C45 1.31(2)
C45 C46 1.380(11)
C47 C46 1.273(16)
O3A C47A 1.40(3)
O3A C22A 1.68(5)
C22A C45A 1.47(3)
C45A C46A 1.337(19)
C47A C46A 1.53(3)

loop_
_platon_squeeze_void_nr
_platon_squeeze_void_average_x
_platon_squeeze_void_average_y
_platon_squeeze_void_average_z
_platon_squeeze_void_volume
_platon_squeeze_void_count_electrons
_platon_squeeze_void_content
1 0.500 0.500 0.000 336 54 ' '
